data_8105931
loop_
_publ_author_name
'Yu, Xiang'
'Zhao, You-Fang'
'Qin, Yan'
'Yan, Jing'
'Chen, Ya-Fang'

_publ_section_title
;
 The crystal structure of
 N&#x2032;-((1E,2E)-4-(7-methoxy-2-oxo-2H-chromen-8-yl)-2-methylbut-2-en-1-ylidene)-3-methylbenzohydrazide,
 C23H22N2O4
;
_journal_issue 5
_journal_name_full 'Zeitschrift f\"ur Kristallographie - New Crystal Structures'
_journal_page_first 1039
_journal_page_last 1041
_journal_paper_doi 10.1515/ncrs-2019-0249
_journal_volume 234
_journal_year 2019
_chemical_formula_moiety 'C23 H22 N2 O4'
_chemical_formula_sum 'C23 H22 N2 O4'
_chemical_formula_weight 390.42
_space_group_crystal_system monoclinic
_space_group_IT_number 14
_space_group_name_Hall '-P 2ybc'
_space_group_name_H-M_alt 'P 1 21/c 1'
_atom_sites_solution_hydrogens geom
_atom_sites_solution_primary dual
_cell_angle_alpha 90
_cell_angle_beta 111.111(2)
_cell_angle_gamma 90
_cell_formula_units_Z 8
_cell_length_a 17.7478(4)
_cell_length_b 10.0041(2)
_cell_length_c 24.4749(6)
_cell_measurement_reflns_used 28859
_cell_measurement_temperature 290
_cell_measurement_theta_max 25.3680
_cell_measurement_theta_min 3.5340
_cell_volume 4053.88(17)
_computing_cell_refinement 'CrysAlisPro 1.171.39.46 (Rigaku OD, 2018)'
_computing_data_collection 'CrysAlisPro 1.171.39.46 (Rigaku OD, 2018)'
_computing_data_reduction 'CrysAlisPro 1.171.39.46 (Rigaku OD, 2018)'
_computing_molecular_graphics 'Olex2 (Dolomanov et al., 2009)'
_computing_publication_material 'Olex2 (Dolomanov et al., 2009)'
_computing_structure_refinement 'ShelXL (Sheldrick, 2015)'
_computing_structure_solution 'ShelXT (Sheldrick, 2015)'
_diffrn_ambient_temperature 290
_diffrn_detector 'CCD plate'
_diffrn_detector_area_resol_mean 16.1169
_diffrn_detector_type EosS2
_diffrn_measured_fraction_theta_full 0.998
_diffrn_measured_fraction_theta_max 0.930
_diffrn_measurement_details
;
List of Runs (angles in degrees, time in seconds):

  # Type    Start    End  Width  t~exp~   \w     \q     \k     \f   Frames
--------------------------------------------------------------------------
  1  \w    -20.00  25.00   0.75   10.21    --  -13.80 -99.00-150.00   60
  2  \w    -81.00  12.00   0.75   10.21    --  -13.80 -77.00 -30.00  124
  3  \w    -41.00  53.50   0.75   10.21    --  -13.80  77.00  90.00  126
  4  \w    -39.00  15.00   0.75   10.21    --  -13.80 -83.00  79.00   72
  5  \w    -70.00  -5.50   0.75   10.21    --  -13.80 129.00 -69.66   86
  6  \w    -68.00  -3.50   0.75   10.21    --  -13.80 126.00 153.60   86
  7  \w     -4.00  83.00   0.75   10.21    --   14.82  38.00  90.00  116
  8  \w     -4.00  83.00   0.75   10.21    --   14.82  38.00-120.00  116
  9  \w    -54.00  84.00   0.75   10.21    --   14.82   0.00 -60.00  184
 10  \w    -54.00  33.00   0.75   10.21    --   14.82 -38.00 -90.00  116
 11  \w    -64.00   2.00   0.75   10.21    --  -13.80 119.00  60.75   88
 12  \w     -9.00  60.00   0.75   10.21    --   14.82-112.00 -61.23   92
 13  \w    -20.00  53.50   0.75   10.21    --   14.82 -99.00  60.00   98
 14  \w     35.00  86.00   0.75   10.21    --   14.82 178.00 -90.00   68
;
_diffrn_measurement_device 'four-circle diffractometer'
_diffrn_measurement_device_type 'SuperNova, Single source at offset/far, EosS2'
_diffrn_measurement_method '\w scans'
_diffrn_orient_matrix_type 'CrysAlisPro convention (1999,Acta A55,543-557)'
_diffrn_orient_matrix_UB_11 0.0190755000
_diffrn_orient_matrix_UB_12 -0.0054867000
_diffrn_orient_matrix_UB_13 -0.0208746000
_diffrn_orient_matrix_UB_21 0.0263260000
_diffrn_orient_matrix_UB_22 -0.0494550000
_diffrn_orient_matrix_UB_23 0.0175262000
_diffrn_orient_matrix_UB_31 -0.0279016000
_diffrn_orient_matrix_UB_32 -0.0504826000
_diffrn_orient_matrix_UB_33 -0.0149204000
_diffrn_radiation_monochromator mirror
_diffrn_radiation_probe x-ray
_diffrn_radiation_type MoK\a
_diffrn_radiation_wavelength 0.71073
_diffrn_reflns_av_R_equivalents 0.0553
_diffrn_reflns_av_unetI/netI 0.0324
_diffrn_reflns_Laue_measured_fraction_full 0.998
_diffrn_reflns_Laue_measured_fraction_max 0.930
_diffrn_reflns_limit_h_max 23
_diffrn_reflns_limit_h_min -23
_diffrn_reflns_limit_k_max 13
_diffrn_reflns_limit_k_min -13
_diffrn_reflns_limit_l_max 31
_diffrn_reflns_limit_l_min -32
_diffrn_reflns_number 93062
_diffrn_reflns_point_group_measured_fraction_full 0.998
_diffrn_reflns_point_group_measured_fraction_max 0.930
_diffrn_reflns_theta_full 25.242
_diffrn_reflns_theta_max 28.533
_diffrn_reflns_theta_min 3.330
_diffrn_source 'micro-focus sealed X-ray tube'
_diffrn_source_type 'SuperNova (Mo) X-ray Source'
_exptl_absorpt_coefficient_mu 0.088
_exptl_absorpt_correction_T_max 1.00000
_exptl_absorpt_correction_T_min 0.75809
_exptl_absorpt_correction_type multi-scan
_exptl_absorpt_process_details
;
CrysAlisPro 1.171.39.46 (Rigaku Oxford Diffraction, 2018)
Empirical absorption correction using spherical harmonics,
 implemented in SCALE3 ABSPACK scaling algorithm.
;
_exptl_crystal_colour colourless
_exptl_crystal_colour_primary colourless
_exptl_crystal_density_diffrn 1.279
_exptl_crystal_description block
_exptl_crystal_F_000 1648
_exptl_crystal_size_max 0.29
_exptl_crystal_size_mid 0.28
_exptl_crystal_size_min 0.27
_refine_diff_density_max 0.318
_refine_diff_density_min -0.223
_refine_diff_density_rms 0.041
_refine_ls_extinction_coef .
_refine_ls_extinction_method none
_refine_ls_goodness_of_fit_ref 1.064
_refine_ls_hydrogen_treatment constr
_refine_ls_matrix_type full
_refine_ls_number_parameters 529
_refine_ls_number_reflns 9585
_refine_ls_number_restraints 0
_refine_ls_restrained_S_all 1.064
_refine_ls_R_factor_all 0.0959
_refine_ls_R_factor_gt 0.0614
_refine_ls_shift/su_max 0.000
_refine_ls_shift/su_mean 0.000
_refine_ls_structure_factor_coef Fsqd
_refine_ls_weighting_details 'w=1/[\s^2^(Fo^2^)+(0.0680P)^2^+1.7686P] where P=(Fo^2^+2Fc^2^)/3'
_refine_ls_weighting_scheme calc
_refine_ls_wR_factor_gt 0.1574
_refine_ls_wR_factor_ref 0.1749
_reflns_Friedel_coverage 0.000
_reflns_Friedel_fraction_full .
_reflns_Friedel_fraction_max .
_reflns_number_gt 6513
_reflns_number_total 9585
_reflns_threshold_expression 'I > 2\s(I)'
_cod_data_source_file suppl_ncrs-2019-0249_suppl.cif
_cod_data_source_block 1
_cod_database_code 8105931
_shelx_space_group_comment
;
The symmetry employed for this shelxl refinement is uniquely defined
by the following loop, which should always be used as a source of
symmetry information in preference to the above space-group names.
They are only intended as comments.
;
_shelx_estimated_absorpt_t_max 0.977
_shelx_estimated_absorpt_t_min 0.975
_reflns_odcompleteness_completeness 99.67
_reflns_odcompleteness_iscentric 1
_reflns_odcompleteness_theta 25.30
_olex2_refinement_description
;
1. Fixed Uiso
 At 1.2 times of:
  All C(H) groups, All C(H,H) groups, All N(H) groups
 At 1.5 times of:
  All C(H,H,H) groups
2.a Secondary CH2 refined with riding coordinates:
 C11(H11A,H11B), C34(H34A,H34B)
2.b Aromatic/amide H refined with riding coordinates:
 N2(H2), C2(H2A), C3(H3), C5(H5), C6(H6), C12(H12), C14(H14), C18(H18),
 C20(H20), C21(H21), C22(H22), N4(H4), C25(H25), C26(H26), C28(H28), C29(H29),
 C35(H35), C37(H37), C41(H41), C43(H43), C44(H44), C45(H45)
2.c Idealised Me refined as rotating group:
 C10(H10A,H10B,H10C), C15(H15A,H15B,H15C), C23(H23A,H23B,H23C), C33(H33A,H33B,
 H33C), C38(H38A,H38B,H38C), C46(H46A,H46B,H46C)
;

loop_
_space_group_symop_operation_xyz
'x, y, z'
'-x, y+1/2, -z+1/2'
'-x, -y, -z'
'x, -y-1/2, z-1/2'

loop_
_atom_site_label
_atom_site_type_symbol
_atom_site_fract_x
_atom_site_fract_y
_atom_site_fract_z
_atom_site_U_iso_or_equiv
_atom_site_adp_type
_atom_site_occupancy
_atom_site_site_symmetry_order
_atom_site_calc_flag
_atom_site_refinement_flags_posn
_atom_site_refinement_flags_adp
_atom_site_refinement_flags_occupancy
_atom_site_disorder_assembly
_atom_site_disorder_group
O1 O 0.26905(9) 0.96583(15) 0.33980(6) 0.0499(4) Uani 1 1 d . . . . .
O2 O 0.24264(14) 1.1723(2) 0.30743(9) 0.0881(6) Uani 1 1 d . . . . .
O3 O 0.34233(11) 0.54040(16) 0.42024(8) 0.0645(5) Uani 1 1 d . . . . .
O4 O 0.16120(10) 1.24119(13) 0.61106(7) 0.0517(4) Uani 1 1 d . . . . .
N1 N 0.20741(10) 1.05625(16) 0.54586(7) 0.0422(4) Uani 1 1 d . . . . .
N2 N 0.15460(11) 1.03074(16) 0.57499(8) 0.0448(4) Uani 1 1 d . . . . .
H2 H 0.1341 0.9522 0.5731 0.054 Uiso 1 1 calc R . . . .
C1 C 0.23379(15) 1.0559(3) 0.29467(11) 0.0613(6) Uani 1 1 d . . . . .
C2 C 0.19009(17) 1.0006(3) 0.23797(12) 0.0736(8) Uani 1 1 d . . . . .
H2A H 0.1672 1.0577 0.2063 0.088 Uiso 1 1 calc R . . . .
C3 C 0.18169(16) 0.8688(3) 0.22975(11) 0.0708(7) Uani 1 1 d . . . . .
H3 H 0.1515 0.8360 0.1928 0.085 Uiso 1 1 calc R . . . .
C4 C 0.21820(14) 0.7768(3) 0.27665(10) 0.0534(6) Uani 1 1 d . . . . .
C5 C 0.21527(16) 0.6387(3) 0.27125(12) 0.0653(7) Uani 1 1 d . . . . .
H5 H 0.1853 0.6008 0.2353 0.078 Uiso 1 1 calc R . . . .
C6 C 0.25518(16) 0.5564(3) 0.31733(12) 0.0626(7) Uani 1 1 d . . . . .
H6 H 0.2522 0.4641 0.3127 0.075 Uiso 1 1 calc R . . . .
C7 C 0.30073(14) 0.6131(2) 0.37172(10) 0.0499(5) Uani 1 1 d . . . . .
C8 C 0.30533(12) 0.7516(2) 0.37966(9) 0.0407(5) Uani 1 1 d . . . . .
C9 C 0.26371(12) 0.8292(2) 0.33160(9) 0.0429(5) Uani 1 1 d . . . . .
C10 C 0.3495(2) 0.3997(3) 0.41407(17) 0.0938(10) Uani 1 1 d . . . . .
H10A H 0.3751 0.3827 0.3862 0.141 Uiso 1 1 calc GR . . . .
H10B H 0.2968 0.3598 0.4006 0.141 Uiso 1 1 calc GR . . . .
H10C H 0.3815 0.3619 0.4513 0.141 Uiso 1 1 calc GR . . . .
C11 C 0.35239(12) 0.8148(2) 0.43816(9) 0.0415(4) Uani 1 1 d . . . . .
H11A H 0.3963 0.7561 0.4602 0.050 Uiso 1 1 calc R . . . .
H11B H 0.3755 0.8986 0.4319 0.050 Uiso 1 1 calc R . . . .
C12 C 0.29926(11) 0.84007(19) 0.47269(8) 0.0379(4) Uani 1 1 d . . . . .
H12 H 0.2756 0.7650 0.4822 0.045 Uiso 1 1 calc R . . . .
C13 C 0.28159(11) 0.95671(19) 0.49148(8) 0.0380(4) Uani 1 1 d . . . . .
C14 C 0.22740(12) 0.9522(2) 0.52403(9) 0.0402(4) Uani 1 1 d . . . . .
H14 H 0.2064 0.8700 0.5292 0.048 Uiso 1 1 calc R . . . .
C15 C 0.31369(16) 1.0894(2) 0.48191(12) 0.0609(6) Uani 1 1 d . . . . .
H15A H 0.3712 1.0912 0.5018 0.091 Uiso 1 1 calc GR . . . .
H15B H 0.2895 1.1589 0.4971 0.091 Uiso 1 1 calc GR . . . .
H15C H 0.3010 1.1031 0.4407 0.091 Uiso 1 1 calc GR . . . .
C16 C 0.13491(12) 1.12703(19) 0.60623(9) 0.0398(4) Uani 1 1 d . . . . .
C17 C 0.07825(13) 1.08329(19) 0.63543(9) 0.0439(5) Uani 1 1 d . . . . .
C18 C 0.09078(14) 1.1311(2) 0.69118(9) 0.0458(5) Uani 1 1 d . . . . .
H18 H 0.1341 1.1879 0.7094 0.055 Uiso 1 1 calc R . . . .
C19 C 0.03929(16) 1.0952(2) 0.72021(11) 0.0569(6) Uani 1 1 d . . . . .
C20 C -0.0245(2) 1.0119(3) 0.69171(15) 0.0821(10) Uani 1 1 d . . . . .
H20 H -0.0594 0.9869 0.7106 0.099 Uiso 1 1 calc R . . . .
C21 C -0.0380(2) 0.9649(3) 0.63670(17) 0.0982(12) Uani 1 1 d . . . . .
H21 H -0.0819 0.9095 0.6184 0.118 Uiso 1 1 calc R . . . .
C22 C 0.01351(18) 0.9998(3) 0.60823(14) 0.0771(9) Uani 1 1 d . . . . .
H22 H 0.0047 0.9671 0.5709 0.093 Uiso 1 1 calc R . . . .
C23 C 0.0528(2) 1.1483(4) 0.78048(13) 0.0904(10) Uani 1 1 d . . . . .
H23A H 0.1056 1.1874 0.7966 0.136 Uiso 1 1 calc GR . . . .
H23B H 0.0486 1.0764 0.8052 0.136 Uiso 1 1 calc GR . . . .
H23C H 0.0128 1.2149 0.7781 0.136 Uiso 1 1 calc GR . . . .
O5 O 0.56386(10) 0.46774(18) 0.70392(8) 0.0614(4) Uani 1 1 d . . . . .
O6 O 0.59196(16) 0.6733(3) 0.73497(13) 0.1088(8) Uani 1 1 d . . . . .
O7 O 0.50174(11) 0.04222(18) 0.62100(9) 0.0744(5) Uani 1 1 d . . . . .
O8 O 0.11940(10) 0.74961(14) 0.56374(9) 0.0658(5) Uani 1 1 d . . . . .
N3 N 0.23454(9) 0.55897(16) 0.58128(7) 0.0373(4) Uani 1 1 d . . . . .
N4 N 0.15676(9) 0.53398(15) 0.57946(7) 0.0366(4) Uani 1 1 d . . . . .
H4 H 0.1431 0.4539 0.5847 0.044 Uiso 1 1 calc R . . . .
C24 C 0.60162(18) 0.5575(4) 0.74803(15) 0.0775(8) Uani 1 1 d . . . . .
C25 C 0.6489(2) 0.5020(4) 0.80416(15) 0.0917(10) Uani 1 1 d . . . . .
H25 H 0.6753 0.5593 0.8351 0.110 Uiso 1 1 calc R . . . .
C26 C 0.65588(19) 0.3688(4) 0.81295(13) 0.0879(10) Uani 1 1 d . . . . .
H26 H 0.6870 0.3360 0.8497 0.106 Uiso 1 1 calc R . . . .
C27 C 0.61669(14) 0.2782(3) 0.76716(11) 0.0656(7) Uani 1 1 d . . . . .
C28 C 0.62150(16) 0.1388(3) 0.77156(13) 0.0756(9) Uani 1 1 d . . . . .
H28 H 0.6511 0.1004 0.8075 0.091 Uiso 1 1 calc R . . . .
C29 C 0.58408(16) 0.0571(3) 0.72479(14) 0.0710(8) Uani 1 1 d . . . . .
H29 H 0.5879 -0.0353 0.7291 0.085 Uiso 1 1 calc R . . . .
C30 C 0.54028(13) 0.1141(3) 0.67072(12) 0.0570(6) Uani 1 1 d . . . . .
C31 C 0.53350(12) 0.2530(2) 0.66384(10) 0.0477(5) Uani 1 1 d . . . . .
C32 C 0.57150(13) 0.3314(3) 0.71235(11) 0.0531(6) Uani 1 1 d . . . . .
C33 C 0.5124(2) -0.0993(3) 0.62216(19) 0.1038(12) Uani 1 1 d . . . . .
H33A H 0.4833 -0.1354 0.5840 0.156 Uiso 1 1 calc GR . . . .
H33B H 0.4923 -0.1379 0.6501 0.156 Uiso 1 1 calc GR . . . .
H33C H 0.5688 -0.1196 0.6331 0.156 Uiso 1 1 calc GR . . . .
C34 C 0.48551(12) 0.3149(2) 0.60558(10) 0.0490(5) Uani 1 1 d . . . . .
H34A H 0.5104 0.3986 0.6013 0.059 Uiso 1 1 calc R . . . .
H34B H 0.4860 0.2556 0.5743 0.059 Uiso 1 1 calc R . . . .
C35 C 0.40024(11) 0.3401(2) 0.60045(9) 0.0419(5) Uani 1 1 d . . . . .
H35 H 0.3710 0.2659 0.6044 0.050 Uiso 1 1 calc R . . . .
C36 C 0.36113(11) 0.45670(19) 0.59091(8) 0.0370(4) Uani 1 1 d . . . . .
C37 C 0.27756(11) 0.45395(19) 0.58787(8) 0.0370(4) Uani 1 1 d . . . . .
H37 H 0.2546 0.3720 0.5909 0.044 Uiso 1 1 calc R . . . .
C38 C 0.39748(13) 0.5875(2) 0.58287(11) 0.0551(6) Uani 1 1 d . . . . .
H38A H 0.4054 0.5870 0.5461 0.083 Uiso 1 1 calc GR . . . .
H38B H 0.4485 0.5998 0.6141 0.083 Uiso 1 1 calc GR . . . .
H38C H 0.3617 0.6592 0.5832 0.083 Uiso 1 1 calc GR . . . .
C39 C 0.10250(12) 0.63346(19) 0.56957(9) 0.0388(4) Uani 1 1 d . . . . .
C40 C 0.01956(11) 0.59498(19) 0.56642(8) 0.0365(4) Uani 1 1 d . . . . .
C41 C 0.00208(11) 0.4783(2) 0.58977(9) 0.0390(4) Uani 1 1 d . . . . .
H41 H 0.0433 0.4174 0.6074 0.047 Uiso 1 1 calc R . . . .
C42 C -0.07599(12) 0.4500(2) 0.58743(9) 0.0451(5) Uani 1 1 d . . . . .
C43 C -0.13603(12) 0.5427(2) 0.56054(10) 0.0497(5) Uani 1 1 d . . . . .
H43 H -0.1883 0.5264 0.5591 0.060 Uiso 1 1 calc R . . . .
C44 C -0.12031(13) 0.6574(2) 0.53608(10) 0.0515(6) Uani 1 1 d . . . . .
H44 H -0.1618 0.7173 0.5178 0.062 Uiso 1 1 calc R . . . .
C45 C -0.04303(12) 0.6843(2) 0.53851(9) 0.0456(5) Uani 1 1 d . . . . .
H45 H -0.0325 0.7619 0.5216 0.055 Uiso 1 1 calc R . . . .
C46 C -0.09364(15) 0.3244(3) 0.61374(14) 0.0766(8) Uani 1 1 d . . . . .
H46A H -0.0903 0.2492 0.5903 0.115 Uiso 1 1 calc GR . . . .
H46B H -0.1470 0.3292 0.6150 0.115 Uiso 1 1 calc GR . . . .
H46C H -0.0550 0.3140 0.6528 0.115 Uiso 1 1 calc GR . . . .

loop_
_atom_site_aniso_label
_atom_site_aniso_U_11
_atom_site_aniso_U_22
_atom_site_aniso_U_33
_atom_site_aniso_U_23
_atom_site_aniso_U_13
_atom_site_aniso_U_12
O1 0.0548(9) 0.0488(9) 0.0445(8) -0.0026(7) 0.0159(7) 0.0047(7)
O2 0.1139(17) 0.0550(12) 0.0812(14) 0.0070(10) 0.0180(12) 0.0163(11)
O3 0.0814(12) 0.0463(9) 0.0756(12) 0.0044(8) 0.0400(10) 0.0012(8)
O4 0.0678(10) 0.0319(8) 0.0693(10) -0.0029(7) 0.0415(8) -0.0072(7)
N1 0.0526(10) 0.0363(9) 0.0486(10) 0.0028(7) 0.0312(8) 0.0006(7)
N2 0.0596(11) 0.0324(9) 0.0587(11) -0.0010(7) 0.0410(9) -0.0051(7)
C1 0.0614(15) 0.0648(16) 0.0558(15) 0.0059(12) 0.0189(12) 0.0133(12)
C2 0.0757(18) 0.086(2) 0.0518(15) 0.0052(14) 0.0141(13) 0.0167(16)
C3 0.0654(16) 0.098(2) 0.0423(13) -0.0081(14) 0.0119(12) -0.0009(15)
C4 0.0507(12) 0.0681(15) 0.0439(12) -0.0118(11) 0.0203(10) -0.0094(11)
C5 0.0683(16) 0.0761(18) 0.0554(15) -0.0233(14) 0.0270(13) -0.0222(14)
C6 0.0750(16) 0.0503(14) 0.0771(18) -0.0217(13) 0.0453(15) -0.0201(12)
C7 0.0553(13) 0.0482(12) 0.0605(14) -0.0033(11) 0.0381(11) -0.0060(10)
C8 0.0390(10) 0.0463(11) 0.0453(11) -0.0064(9) 0.0255(9) -0.0037(9)
C9 0.0417(11) 0.0488(12) 0.0446(11) -0.0078(9) 0.0232(9) -0.0033(9)
C10 0.126(3) 0.0431(15) 0.127(3) 0.0091(16) 0.063(2) 0.0053(16)
C11 0.0404(10) 0.0430(11) 0.0450(11) -0.0011(9) 0.0200(9) 0.0020(9)
C12 0.0416(10) 0.0374(10) 0.0373(10) 0.0031(8) 0.0175(8) 0.0006(8)
C13 0.0416(10) 0.0386(10) 0.0367(10) 0.0009(8) 0.0175(8) -0.0005(8)
C14 0.0482(11) 0.0358(10) 0.0420(11) 0.0022(8) 0.0227(9) -0.0011(8)
C15 0.0815(17) 0.0448(12) 0.0774(17) -0.0094(12) 0.0541(14) -0.0127(12)
C16 0.0478(11) 0.0320(10) 0.0470(11) 0.0013(8) 0.0259(9) 0.0004(8)
C17 0.0586(12) 0.0297(10) 0.0559(13) -0.0012(9) 0.0357(11) -0.0001(9)
C18 0.0592(13) 0.0356(10) 0.0505(12) 0.0048(9) 0.0294(10) 0.0060(9)
C19 0.0824(17) 0.0444(12) 0.0607(14) 0.0105(11) 0.0461(13) 0.0133(12)
C20 0.109(2) 0.0566(16) 0.124(3) -0.0095(16) 0.094(2) -0.0170(16)
C21 0.115(3) 0.084(2) 0.137(3) -0.049(2) 0.095(2) -0.0549(19)
C22 0.093(2) 0.0717(17) 0.095(2) -0.0409(15) 0.0686(18) -0.0399(15)
C23 0.121(3) 0.106(2) 0.0645(18) 0.0057(17) 0.0587(19) 0.008(2)
O5 0.0532(9) 0.0663(11) 0.0627(10) -0.0024(9) 0.0184(8) 0.0062(8)
O6 0.1093(18) 0.0797(16) 0.130(2) -0.0245(15) 0.0341(16) -0.0084(14)
O7 0.0717(12) 0.0588(11) 0.0889(14) 0.0041(10) 0.0244(11) -0.0003(9)
O8 0.0643(10) 0.0311(8) 0.1153(15) 0.0028(8) 0.0483(11) -0.0025(7)
N3 0.0327(8) 0.0390(9) 0.0413(9) -0.0021(7) 0.0147(7) -0.0055(7)
N4 0.0337(8) 0.0319(8) 0.0475(9) -0.0027(7) 0.0187(7) -0.0053(6)
C24 0.0648(17) 0.083(2) 0.086(2) -0.0137(18) 0.0295(16) 0.0024(16)
C25 0.073(2) 0.128(3) 0.070(2) -0.028(2) 0.0211(16) -0.005(2)
C26 0.0673(18) 0.139(3) 0.0540(17) 0.0043(19) 0.0175(14) 0.011(2)
C27 0.0475(13) 0.098(2) 0.0504(14) 0.0142(14) 0.0170(11) 0.0101(13)
C28 0.0568(15) 0.105(2) 0.0650(18) 0.0412(17) 0.0224(14) 0.0216(16)
C29 0.0598(15) 0.0725(18) 0.087(2) 0.0336(16) 0.0347(15) 0.0159(14)
C30 0.0415(12) 0.0620(15) 0.0740(17) 0.0189(13) 0.0287(12) 0.0087(11)
C31 0.0332(10) 0.0595(14) 0.0544(13) 0.0132(11) 0.0206(10) 0.0073(9)
C32 0.0387(11) 0.0658(15) 0.0594(14) 0.0150(12) 0.0232(10) 0.0112(10)
C33 0.101(2) 0.0533(17) 0.162(4) -0.001(2) 0.053(2) -0.0047(17)
C34 0.0410(11) 0.0558(13) 0.0527(13) 0.0087(10) 0.0200(10) 0.0060(10)
C35 0.0363(10) 0.0436(11) 0.0449(11) 0.0021(9) 0.0134(9) -0.0034(9)
C36 0.0333(9) 0.0420(11) 0.0341(10) 0.0022(8) 0.0100(8) -0.0040(8)
C37 0.0337(9) 0.0378(10) 0.0383(10) -0.0014(8) 0.0117(8) -0.0079(8)
C38 0.0418(11) 0.0501(13) 0.0757(16) 0.0155(12) 0.0240(11) -0.0015(10)
C39 0.0441(11) 0.0320(10) 0.0442(11) -0.0044(8) 0.0206(9) -0.0023(8)
C40 0.0398(10) 0.0348(10) 0.0358(10) -0.0061(8) 0.0148(8) 0.0006(8)
C41 0.0313(9) 0.0442(11) 0.0417(11) 0.0012(8) 0.0133(8) 0.0038(8)
C42 0.0383(10) 0.0527(12) 0.0471(12) 0.0000(10) 0.0186(9) -0.0008(9)
C43 0.0324(10) 0.0656(15) 0.0493(12) -0.0062(11) 0.0124(9) 0.0037(10)
C44 0.0411(11) 0.0528(13) 0.0522(13) -0.0056(10) 0.0066(10) 0.0145(10)
C45 0.0489(12) 0.0367(11) 0.0484(12) -0.0021(9) 0.0141(10) 0.0051(9)
C46 0.0458(13) 0.0816(19) 0.106(2) 0.0318(17) 0.0315(14) -0.0018(13)

loop_
_atom_type_symbol
_atom_type_description
_atom_type_scat_dispersion_real
_atom_type_scat_dispersion_imag
_atom_type_scat_source
C C 0.0033 0.0016 'International Tables Vol C Tables 4.2.6.8 and 6.1.1.4'
H H 0.0000 0.0000 'International Tables Vol C Tables 4.2.6.8 and 6.1.1.4'
N N 0.0061 0.0033 'International Tables Vol C Tables 4.2.6.8 and 6.1.1.4'
O O 0.0106 0.0060 'International Tables Vol C Tables 4.2.6.8 and 6.1.1.4'

loop_
_geom_angle_atom_site_label_1
_geom_angle_atom_site_label_2
_geom_angle_atom_site_label_3
_geom_angle
_geom_angle_site_symmetry_1
_geom_angle_site_symmetry_3
C9 O1 C1 122.68(18) . .
C7 O3 C10 118.4(2) . .
C14 N1 N2 113.89(16) . .
N1 N2 H2 119.4 . .
C16 N2 N1 121.24(16) . .
C16 N2 H2 119.4 . .
O1 C1 C2 116.8(2) . .
O2 C1 O1 116.3(2) . .
O2 C1 C2 126.9(3) . .
C1 C2 H2A 119.4 . .
C3 C2 C1 121.3(3) . .
C3 C2 H2A 119.4 . .
C2 C3 H3 119.3 . .
C2 C3 C4 121.4(2) . .
C4 C3 H3 119.3 . .
C5 C4 C3 125.0(2) . .
C5 C4 C9 117.0(2) . .
C9 C4 C3 117.9(2) . .
C4 C5 H5 119.0 . .
C6 C5 C4 122.0(2) . .
C6 C5 H5 119.0 . .
C5 C6 H6 120.4 . .
C5 C6 C7 119.2(2) . .
C7 C6 H6 120.4 . .
O3 C7 C6 123.9(2) . .
O3 C7 C8 115.0(2) . .
C8 C7 C6 121.1(2) . .
C7 C8 C11 122.1(2) . .
C9 C8 C7 116.9(2) . .
C9 C8 C11 120.99(18) . .
O1 C9 C4 119.8(2) . .
O1 C9 C8 116.46(18) . .
C8 C9 C4 123.7(2) . .
O3 C10 H10A 109.5 . .
O3 C10 H10B 109.5 . .
O3 C10 H10C 109.5 . .
H10A C10 H10B 109.5 . .
H10A C10 H10C 109.5 . .
H10B C10 H10C 109.5 . .
C8 C11 H11A 109.4 . .
C8 C11 H11B 109.4 . .
H11A C11 H11B 108.0 . .
C12 C11 C8 111.09(16) . .
C12 C11 H11A 109.4 . .
C12 C11 H11B 109.4 . .
C11 C12 H12 115.9 . .
C13 C12 C11 128.10(18) . .
C13 C12 H12 115.9 . .
C12 C13 C14 116.51(17) . .
C12 C13 C15 124.94(18) . .
C14 C13 C15 118.55(17) . .
N1 C14 C13 122.82(18) . .
N1 C14 H14 118.6 . .
C13 C14 H14 118.6 . .
C13 C15 H15A 109.5 . .
C13 C15 H15B 109.5 . .
C13 C15 H15C 109.5 . .
H15A C15 H15B 109.5 . .
H15A C15 H15C 109.5 . .
H15B C15 H15C 109.5 . .
O4 C16 N2 123.56(18) . .
O4 C16 C17 121.75(17) . .
N2 C16 C17 114.68(16) . .
C18 C17 C16 118.21(19) . .
C22 C17 C16 122.2(2) . .
C22 C17 C18 119.6(2) . .
C17 C18 H18 119.6 . .
C17 C18 C19 120.7(2) . .
C19 C18 H18 119.6 . .
C18 C19 C23 120.5(3) . .
C20 C19 C18 118.0(2) . .
C20 C19 C23 121.5(2) . .
C19 C20 H20 119.0 . .
C21 C20 C19 122.0(2) . .
C21 C20 H20 119.0 . .
C20 C21 H21 120.0 . .
C20 C21 C22 119.9(3) . .
C22 C21 H21 120.0 . .
C17 C22 H22 120.1 . .
C21 C22 C17 119.8(3) . .
C21 C22 H22 120.1 . .
C19 C23 H23A 109.5 . .
C19 C23 H23B 109.5 . .
C19 C23 H23C 109.5 . .
H23A C23 H23B 109.5 . .
H23A C23 H23C 109.5 . .
H23B C23 H23C 109.5 . .
C24 O5 C32 122.2(2) . .
C30 O7 C33 119.0(2) . .
C37 N3 N4 113.53(15) . .
N3 N4 H4 119.6 . .
C39 N4 N3 120.80(15) . .
C39 N4 H4 119.6 . .
O5 C24 C25 116.7(3) . .
O6 C24 O5 116.0(3) . .
O6 C24 C25 127.3(3) . .
C24 C25 H25 119.3 . .
C26 C25 C24 121.5(3) . .
C26 C25 H25 119.3 . .
C25 C26 H26 119.5 . .
C25 C26 C27 121.1(3) . .
C27 C26 H26 119.5 . .
C28 C27 C26 125.4(3) . .
C32 C27 C26 117.7(3) . .
C32 C27 C28 116.9(3) . .
C27 C28 H28 118.9 . .
C29 C28 C27 122.2(2) . .
C29 C28 H28 118.9 . .
C28 C29 H29 120.4 . .
C28 C29 C30 119.2(3) . .
C30 C29 H29 120.4 . .
O7 C30 C29 124.1(2) . .
O7 C30 C31 114.9(2) . .
C29 C30 C31 121.0(3) . .
C30 C31 C34 121.1(2) . .
C32 C31 C30 117.8(2) . .
C32 C31 C34 121.0(2) . .
O5 C32 C27 120.8(2) . .
O5 C32 C31 116.3(2) . .
C31 C32 C27 122.9(2) . .
O7 C33 H33A 109.5 . .
O7 C33 H33B 109.5 . .
O7 C33 H33C 109.5 . .
H33A C33 H33B 109.5 . .
H33A C33 H33C 109.5 . .
H33B C33 H33C 109.5 . .
C31 C34 H34A 109.4 . .
C31 C34 H34B 109.4 . .
H34A C34 H34B 108.0 . .
C35 C34 C31 111.07(17) . .
C35 C34 H34A 109.4 . .
C35 C34 H34B 109.4 . .
C34 C35 H35 116.2 . .
C36 C35 C34 127.58(19) . .
C36 C35 H35 116.2 . .
C35 C36 C37 116.61(17) . .
C35 C36 C38 124.29(17) . .
C37 C36 C38 119.10(17) . .
N3 C37 C36 122.88(17) . .
N3 C37 H37 118.6 . .
C36 C37 H37 118.6 . .
C36 C38 H38A 109.5 . .
C36 C38 H38B 109.5 . .
C36 C38 H38C 109.5 . .
H38A C38 H38B 109.5 . .
H38A C38 H38C 109.5 . .
H38B C38 H38C 109.5 . .
O8 C39 N4 122.35(18) . .
O8 C39 C40 121.15(18) . .
N4 C39 C40 116.50(16) . .
C41 C40 C39 123.96(17) . .
C41 C40 C45 118.97(18) . .
C45 C40 C39 117.06(18) . .
C40 C41 H41 119.3 . .
C40 C41 C42 121.45(18) . .
C42 C41 H41 119.3 . .
C41 C42 C46 120.79(19) . .
C43 C42 C41 117.8(2) . .
C43 C42 C46 121.4(2) . .
C42 C43 H43 119.2 . .
C44 C43 C42 121.7(2) . .
C44 C43 H43 119.2 . .
C43 C44 H44 120.0 . .
C43 C44 C45 120.1(2) . .
C45 C44 H44 120.0 . .
C40 C45 H45 120.0 . .
C44 C45 C40 120.0(2) . .
C44 C45 H45 120.0 . .
C42 C46 H46A 109.5 . .
C42 C46 H46B 109.5 . .
C42 C46 H46C 109.5 . .
H46A C46 H46B 109.5 . .
H46A C46 H46C 109.5 . .
H46B C46 H46C 109.5 . .

loop_
_geom_bond_atom_site_label_1
_geom_bond_atom_site_label_2
_geom_bond_distance
_geom_bond_site_symmetry_2
O1 C1 1.388(3) .
O1 C9 1.380(2) .
O2 C1 1.201(3) .
O3 C7 1.361(3) .
O3 C10 1.426(3) .
O4 C16 1.223(2) .
N1 N2 1.390(2) .
N1 C14 1.277(2) .
N2 H2 0.8600 .
N2 C16 1.352(2) .
C1 C2 1.435(4) .
C2 H2A 0.9300 .
C2 C3 1.334(4) .
C3 H3 0.9300 .
C3 C4 1.431(4) .
C4 C5 1.387(4) .
C4 C9 1.398(3) .
C5 H5 0.9300 .
C5 C6 1.370(4) .
C6 H6 0.9300 .
C6 C7 1.404(3) .
C7 C8 1.397(3) .
C8 C9 1.381(3) .
C8 C11 1.512(3) .
C10 H10A 0.9600 .
C10 H10B 0.9600 .
C10 H10C 0.9600 .
C11 H11A 0.9700 .
C11 H11B 0.9700 .
C11 C12 1.497(3) .
C12 H12 0.9300 .
C12 C13 1.332(3) .
C13 C14 1.454(3) .
C13 C15 1.496(3) .
C14 H14 0.9300 .
C15 H15A 0.9600 .
C15 H15B 0.9600 .
C15 H15C 0.9600 .
C16 C17 1.494(3) .
C17 C18 1.386(3) .
C17 C22 1.382(3) .
C18 H18 0.9300 .
C18 C19 1.392(3) .
C19 C20 1.376(4) .
C19 C23 1.504(4) .
C20 H20 0.9300 .
C20 C21 1.363(4) .
C21 H21 0.9300 .
C21 C22 1.379(4) .
C22 H22 0.9300 .
C23 H23A 0.9600 .
C23 H23B 0.9600 .
C23 H23C 0.9600 .
O5 C24 1.378(4) .
O5 C32 1.378(3) .
O6 C24 1.197(4) .
O7 C30 1.366(3) .
O7 C33 1.427(3) .
O8 C39 1.221(2) .
N3 N4 1.388(2) .
N3 C37 1.274(2) .
N4 H4 0.8600 .
N4 C39 1.345(2) .
C24 C25 1.438(5) .
C25 H25 0.9300 .
C25 C26 1.349(5) .
C26 H26 0.9300 .
C26 C27 1.414(4) .
C27 C28 1.399(4) .
C27 C32 1.397(3) .
C28 H28 0.9300 .
C28 C29 1.368(4) .
C29 H29 0.9300 .
C29 C30 1.393(4) .
C30 C31 1.400(3) .
C31 C32 1.380(3) .
C31 C34 1.506(3) .
C33 H33A 0.9600 .
C33 H33B 0.9600 .
C33 H33C 0.9600 .
C34 H34A 0.9700 .
C34 H34B 0.9700 .
C34 C35 1.494(3) .
C35 H35 0.9300 .
C35 C36 1.334(3) .
C36 C37 1.458(3) .
C36 C38 1.503(3) .
C37 H37 0.9300 .
C38 H38A 0.9600 .
C38 H38B 0.9600 .
C38 H38C 0.9600 .
C39 C40 1.496(3) .
C40 C41 1.383(3) .
C40 C45 1.397(3) .
C41 H41 0.9300 .
C41 C42 1.395(3) .
C42 C43 1.387(3) .
C42 C46 1.496(3) .
C43 H43 0.9300 .
C43 C44 1.369(3) .
C44 H44 0.9300 .
C44 C45 1.378(3) .
C45 H45 0.9300 .
C46 H46A 0.9600 .
C46 H46B 0.9600 .
C46 H46C 0.9600 .

loop_
_geom_hbond_atom_site_label_D
_geom_hbond_atom_site_label_H
_geom_hbond_atom_site_label_A
_geom_hbond_distance_DH
_geom_hbond_distance_HA
_geom_hbond_distance_DA
_geom_hbond_angle_DHA
_geom_hbond_site_symmetry_A
N2 H2 O8 0.86 2.05 2.873(2) 161.0 .
